data_2214113
loop_
_publ_author_name
'Xi-An Chen'
'Xiao-Bo Huang'
'Hua-Yue Wu'

_publ_section_title
;4-Amino-5-(2-ethoxyphenyl)-2,4-dihydro-2<i>H</i>-1,2,4-triazole-3-thione--triphenylphosphine
 oxide (1/1)
;
_journal_coeditor_code CF2105
_journal_issue 7
_journal_name_full 'Acta Crystallographica Section E'
_journal_page_first o3191
_journal_page_last o3191
_journal_paper_doi 10.1107/S1600536807024774
_journal_volume 63
_journal_year 2007
_chemical_formula_iupac 'C18 H15 O P , C10 H12 N4 O S'
_chemical_formula_moiety 'C18 H15 O P , C10 H12 N4 O S'
_chemical_formula_sum 'C28 H27 N4 O2 P S'
_chemical_formula_weight 514.57
_chemical_name_systematic
;
4-Amino-5-(2-ethoxyphenyl)-2,4-dihydro-2H-1,2,4-triazole-3-thione--
triphenylphosphine oxide (1/1)
;
_space_group_IT_number 14
_symmetry_cell_setting monoclinic
_symmetry_space_group_name_Hall '-P 2ybc'
_symmetry_space_group_name_H-M 'P 1 21/c 1'
_atom_sites_solution_hydrogens geom
_atom_sites_solution_primary direct
_atom_sites_solution_secondary difmap
_audit_creation_method SHELXL97
_cell_angle_alpha 90.0
_cell_angle_beta 105.7260(10)
_cell_angle_gamma 90.0
_cell_formula_units_Z 4
_cell_length_a 10.0514(7)
_cell_length_b 18.3008(12)
_cell_length_c 15.2850(10)
_cell_measurement_reflns_used 5026
_cell_measurement_temperature 298(2)
_cell_measurement_theta_max 25.12
_cell_measurement_theta_min 2.38
_cell_volume 2706.4(3)
_computing_cell_refinement 'SAINT (Bruker, 2002)'
_computing_data_collection 'SMART (Bruker, 2002)'
_computing_data_reduction SAINT
_computing_molecular_graphics 'SHELXTL (Bruker, 2002)'
_computing_publication_material SHELXL97
_computing_structure_refinement 'SHELXL97 (Sheldrick, 1997)'
_computing_structure_solution 'SHELXS97 (Sheldrick, 1997)'
_diffrn_ambient_temperature 298(2)
_diffrn_measured_fraction_theta_full 0.995
_diffrn_measured_fraction_theta_max 0.995
_diffrn_measurement_device_type 'Bruker APEX area-detector'
_diffrn_measurement_method '\f and \w'
_diffrn_radiation_monochromator graphite
_diffrn_radiation_source 'fine-focus sealed tube'
_diffrn_radiation_type MoK\a
_diffrn_radiation_wavelength 0.71073
_diffrn_reflns_av_R_equivalents 0.0224
_diffrn_reflns_av_sigmaI/netI 0.0264
_diffrn_reflns_limit_h_max 12
_diffrn_reflns_limit_h_min -11
_diffrn_reflns_limit_k_max 21
_diffrn_reflns_limit_k_min -21
_diffrn_reflns_limit_l_max 18
_diffrn_reflns_limit_l_min -16
_diffrn_reflns_number 14188
_diffrn_reflns_theta_full 25.24
_diffrn_reflns_theta_max 25.24
_diffrn_reflns_theta_min 1.78
_diffrn_standards_number 0
_exptl_absorpt_coefficient_mu 0.210
_exptl_absorpt_correction_T_max 0.942
_exptl_absorpt_correction_T_min 0.917
_exptl_absorpt_correction_type multi-scan
_exptl_absorpt_process_details '(SADABS; Bruker, 2002)'
_exptl_crystal_colour colourless
_exptl_crystal_density_diffrn 1.263
_exptl_crystal_density_method 'not measured'
_exptl_crystal_description block
_exptl_crystal_F_000 1080
_exptl_crystal_size_max 0.42
_exptl_crystal_size_mid 0.31
_exptl_crystal_size_min 0.27
_refine_diff_density_max 0.271
_refine_diff_density_min -0.266
_refine_ls_extinction_method none
_refine_ls_goodness_of_fit_ref 1.081
_refine_ls_hydrogen_treatment mixed
_refine_ls_matrix_type full
_refine_ls_number_parameters 335
_refine_ls_number_reflns 4857
_refine_ls_number_restraints 3
_refine_ls_restrained_S_all 1.081
_refine_ls_R_factor_all 0.0603
_refine_ls_R_factor_gt 0.0533
_refine_ls_shift/su_max 0.001
_refine_ls_shift/su_mean 0.00
_refine_ls_structure_factor_coef Fsqd
_refine_ls_weighting_details 'calc w = 1/[\s^2^(Fo^2^)+(0.066P)^2^+0.984P] where P=(Fo^2^+2Fc^2^)/3'
_refine_ls_weighting_scheme calc
_refine_ls_wR_factor_gt 0.1299
_refine_ls_wR_factor_ref 0.1349
_reflns_number_gt 4255
_reflns_number_total 4857
_reflns_threshold_expression I>2\s(I)
_cod_data_source_file cf2105.cif
_cod_data_source_block I
_cod_original_sg_symbol_H-M 'P 21/c'
_cod_database_code 2214113
_cod_database_fobs_code 2214113

loop_
_symmetry_equiv_pos_as_xyz
'x, y, z'
'-x, y+1/2, -z+1/2'
'-x, -y, -z'
'x, -y-1/2, z-1/2'

loop_
_atom_site_type_symbol
_atom_site_label
_atom_site_fract_x
_atom_site_fract_y
_atom_site_fract_z
_atom_site_U_iso_or_equiv
_atom_site_adp_type
_atom_site_calc_flag
_atom_site_refinement_flags
_atom_site_occupancy
S S1 -0.05775(9) 1.11318(3) 0.05669(4) 0.0669(2) Uani d . 1
P P1 -0.47530(6) 1.19485(3) 0.18357(4) 0.04240(17) Uani d . 1
O O1 -0.32154(16) 1.19058(8) 0.21438(12) 0.0549(4) Uani d . 1
O O2 -0.00016(19) 0.84581(8) 0.21677(11) 0.0632(5) Uani d . 1
N N1 0.00551(18) 1.00791(9) 0.18675(11) 0.0419(4) Uani d . 1
N N2 -0.1418(2) 1.08364(10) 0.20819(12) 0.0466(4) Uani d D 1
N N3 -0.11670(18) 1.03653(10) 0.28068(12) 0.0455(4) Uani d . 1
N N4 0.1115(2) 0.97627(12) 0.15487(15) 0.0583(5) Uani d D 1
C C1 -0.5478(2) 1.15002(13) 0.07667(15) 0.0503(5) Uani d . 1
C C2 -0.6097(3) 1.08207(15) 0.06990(18) 0.0673(7) Uani d . 1
H H2 -0.6204 1.0591 0.1218 0.081 Uiso calc R 1
C C3 -0.6557(3) 1.04802(19) -0.0136(2) 0.0856(9) Uani d . 1
H H3 -0.6986 1.0026 -0.0176 0.103 Uiso calc R 1
C C4 -0.6389(4) 1.0803(2) -0.0896(2) 0.0906(10) Uani d . 1
H H4 -0.6699 1.0570 -0.1456 0.109 Uiso calc R 1
C C5 -0.5763(4) 1.1470(2) -0.0841(2) 0.0996(12) Uani d . 1
H H5 -0.5644 1.1689 -0.1363 0.119 Uiso calc R 1
C C6 -0.5307(4) 1.18205(17) -0.00140(19) 0.0796(9) Uani d . 1
H H6 -0.4882 1.2275 0.0018 0.096 Uiso calc R 1
C C7 -0.5512(2) 1.15562(11) 0.26723(14) 0.0446(5) Uani d . 1
C C8 -0.4618(3) 1.13856(15) 0.35082(16) 0.0616(6) Uani d . 1
H H8 -0.3673 1.1458 0.3607 0.074 Uiso calc R 1
C C9 -0.5120(4) 1.11093(17) 0.41956(19) 0.0786(9) Uani d . 1
H H9 -0.4513 1.0997 0.4756 0.094 Uiso calc R 1
C C10 -0.6507(4) 1.10008(15) 0.40541(19) 0.0736(8) Uani d . 1
H H10 -0.6842 1.0811 0.4518 0.088 Uiso calc R 1
C C11 -0.7405(3) 1.11694(14) 0.32346(19) 0.0636(7) Uani d . 1
H H11 -0.8348 1.1098 0.3145 0.076 Uiso calc R 1
C C12 -0.6922(2) 1.14453(13) 0.25385(16) 0.0540(6) Uani d . 1
H H12 -0.7537 1.1557 0.1981 0.065 Uiso calc R 1
C C13 -0.5308(2) 1.28893(12) 0.17058(15) 0.0446(5) Uani d . 1
C C14 -0.6686(3) 1.30798(14) 0.13743(17) 0.0586(6) Uani d . 1
H H14 -0.7351 1.2720 0.1171 0.070 Uiso calc R 1
C C15 -0.7070(3) 1.38043(17) 0.1346(2) 0.0727(8) Uani d . 1
H H15 -0.7997 1.3931 0.1130 0.087 Uiso calc R 1
C C16 -0.6100(4) 1.43355(16) 0.1632(2) 0.0786(9) Uani d . 1
H H16 -0.6369 1.4823 0.1611 0.094 Uiso calc R 1
C C17 -0.4741(4) 1.41562(15) 0.1947(2) 0.0786(8) Uani d . 1
H H17 -0.4082 1.4522 0.2133 0.094 Uiso calc R 1
C C18 -0.4333(3) 1.34315(13) 0.19924(18) 0.0602(6) Uani d . 1
H H18 -0.3404 1.3310 0.2216 0.072 Uiso calc R 1
C C19 -0.0680(2) 1.06811(11) 0.15007(14) 0.0442(5) Uani d . 1
C C20 -0.0245(2) 0.99114(11) 0.26665(14) 0.0400(5) Uani d . 1
C C21 0.0393(2) 0.93404(11) 0.33202(15) 0.0428(5) Uani d . 1
C C22 0.0484(2) 0.86112(12) 0.30667(16) 0.0489(5) Uani d . 1
C C23 0.1019(3) 0.80937(13) 0.3740(2) 0.0620(7) Uani d . 1
H H23 0.1101 0.7609 0.3578 0.074 Uiso calc R 1
C C24 0.1424(3) 0.82924(16) 0.46318(19) 0.0673(7) Uani d . 1
H H24 0.1777 0.7941 0.5073 0.081 Uiso calc R 1
C C25 0.1316(3) 0.90041(15) 0.48875(18) 0.0626(7) Uani d . 1
H H25 0.1578 0.9133 0.5499 0.075 Uiso calc R 1
C C26 0.0816(2) 0.95263(13) 0.42319(15) 0.0504(5) Uani d . 1
H H26 0.0762 1.0010 0.4404 0.060 Uiso calc R 1
C C27 -0.0126(4) 0.77064(15) 0.1900(2) 0.0777(8) Uani d . 1
H H27A -0.0690 0.7448 0.2223 0.093 Uiso calc R 1
H H27B 0.0780 0.7480 0.2048 0.093 Uiso calc R 1
C C28 -0.0768(4) 0.76641(18) 0.0916(2) 0.0938(11) Uani d . 1
H H28A -0.1676 0.7875 0.0777 0.141 Uiso calc R 1
H H28B -0.0834 0.7162 0.0727 0.141 Uiso calc R 1
H H28C -0.0213 0.7928 0.0601 0.141 Uiso calc R 1
H H2A -0.202(3) 1.1183(15) 0.203(2) 0.113 Uiso d D 1
H H4A 0.123(4) 1.0041(17) 0.113(2) 0.113 Uiso d D 1
H H4B 0.078(4) 0.9357(14) 0.133(2) 0.113 Uiso d D 1

loop_
_atom_site_aniso_label
_atom_site_aniso_U_11
_atom_site_aniso_U_22
_atom_site_aniso_U_33
_atom_site_aniso_U_12
_atom_site_aniso_U_13
_atom_site_aniso_U_23
S1 0.1072(6) 0.0476(4) 0.0524(4) 0.0064(3) 0.0329(4) 0.0079(3)
P1 0.0379(3) 0.0395(3) 0.0503(3) 0.0045(2) 0.0128(2) -0.0017(2)
O1 0.0421(9) 0.0480(9) 0.0748(11) 0.0070(7) 0.0162(8) -0.0034(8)
O2 0.0910(13) 0.0364(9) 0.0617(11) 0.0011(8) 0.0197(9) -0.0026(7)
N1 0.0504(10) 0.0344(9) 0.0447(10) 0.0030(7) 0.0196(8) -0.0039(7)
N2 0.0535(11) 0.0385(10) 0.0504(10) 0.0088(8) 0.0187(9) 0.0020(8)
N3 0.0494(11) 0.0413(10) 0.0494(10) 0.0056(8) 0.0194(8) 0.0027(8)
N4 0.0686(14) 0.0513(12) 0.0663(14) 0.0110(10) 0.0374(11) -0.0013(10)
C1 0.0493(13) 0.0529(14) 0.0502(13) 0.0053(10) 0.0162(10) -0.0052(10)
C2 0.0782(19) 0.0658(17) 0.0614(16) -0.0144(14) 0.0251(14) -0.0152(13)
C3 0.091(2) 0.088(2) 0.079(2) -0.0216(18) 0.0246(17) -0.0317(17)
C4 0.102(3) 0.111(3) 0.0597(18) -0.001(2) 0.0222(17) -0.0295(18)
C5 0.141(3) 0.109(3) 0.0576(19) -0.006(3) 0.043(2) -0.0051(18)
C6 0.112(3) 0.075(2) 0.0610(17) -0.0117(17) 0.0393(17) -0.0036(14)
C7 0.0491(12) 0.0385(11) 0.0462(12) 0.0010(9) 0.0131(10) -0.0054(9)
C8 0.0617(15) 0.0677(16) 0.0505(14) -0.0018(13) 0.0068(12) 0.0051(12)
C9 0.092(2) 0.087(2) 0.0507(16) -0.0075(17) 0.0095(15) 0.0084(14)
C10 0.105(3) 0.0665(18) 0.0582(17) -0.0149(16) 0.0380(17) -0.0036(13)
C11 0.0674(17) 0.0603(16) 0.0705(17) -0.0121(13) 0.0315(14) -0.0101(13)
C12 0.0522(14) 0.0577(14) 0.0522(13) -0.0037(11) 0.0143(11) -0.0035(11)
C13 0.0477(12) 0.0426(11) 0.0477(12) 0.0080(9) 0.0203(10) 0.0024(9)
C14 0.0526(14) 0.0602(15) 0.0654(16) 0.0129(11) 0.0203(12) 0.0118(12)
C15 0.0731(18) 0.074(2) 0.0811(19) 0.0350(16) 0.0383(15) 0.0259(15)
C16 0.115(3) 0.0485(16) 0.087(2) 0.0277(17) 0.052(2) 0.0133(14)
C17 0.102(2) 0.0459(15) 0.094(2) -0.0025(15) 0.0372(19) -0.0028(14)
C18 0.0594(15) 0.0482(14) 0.0754(17) 0.0023(12) 0.0225(13) -0.0009(12)
C19 0.0544(13) 0.0338(11) 0.0447(12) -0.0016(9) 0.0138(10) -0.0036(9)
C20 0.0432(11) 0.0350(11) 0.0437(11) -0.0020(9) 0.0150(9) -0.0032(8)
C21 0.0397(11) 0.0391(11) 0.0529(13) 0.0015(9) 0.0180(9) 0.0043(9)
C22 0.0482(13) 0.0434(12) 0.0569(14) 0.0019(10) 0.0173(11) 0.0013(10)
C23 0.0663(16) 0.0409(13) 0.0795(18) 0.0082(11) 0.0211(14) 0.0110(12)
C24 0.0645(17) 0.0683(18) 0.0660(17) 0.0109(13) 0.0124(13) 0.0227(14)
C25 0.0578(15) 0.0746(18) 0.0519(14) 0.0040(13) 0.0086(12) 0.0092(13)
C26 0.0473(13) 0.0524(13) 0.0515(13) 0.0007(10) 0.0135(10) 0.0010(10)
C27 0.102(2) 0.0452(15) 0.085(2) -0.0095(15) 0.0244(17) -0.0081(14)
C28 0.140(3) 0.070(2) 0.081(2) -0.016(2) 0.046(2) -0.0201(17)

loop_
_atom_type_symbol
_atom_type_description
_atom_type_scat_dispersion_real
_atom_type_scat_dispersion_imag
_atom_type_scat_source
C C 0.0033 0.0016 'International Tables Vol C Tables 4.2.6.8 and 6.1.1.4'
H H 0.000 0.000 'International Tables Vol C Tables 4.2.6.8 and 6.1.1.4'
N N 0.0061 0.0033 'International Tables Vol C Tables 4.2.6.8 and 6.1.1.4'
O O 0.0106 0.0060 'International Tables Vol C Tables 4.2.6.8 and 6.1.1.4'
P P 0.1023 0.0942 'International Tables Vol C Tables 4.2.6.8 and 6.1.1.4'
S S 0.1246 0.1234 'International Tables Vol C Tables 4.2.6.8 and 6.1.1.4'

loop_
_geom_angle_atom_site_label_1
_geom_angle_atom_site_label_2
_geom_angle_atom_site_label_3
_geom_angle
O1 P1 C1 113.18(10)
O1 P1 C13 110.35(10)
C1 P1 C13 107.37(11)
O1 P1 C7 110.87(10)
C1 P1 C7 108.51(10)
C13 P1 C7 106.26(10)
C22 O2 C27 117.9(2)
C19 N1 C20 108.82(17)
C19 N1 N4 124.54(18)
C20 N1 N4 125.86(18)
C19 N2 N3 112.96(17)
C19 N2 H2A 126(2)
N3 N2 H2A 121(2)
C20 N3 N2 104.53(16)
N1 N4 H4A 106(3)
N1 N4 H4B 104(3)
H4A N4 H4B 111(3)
C6 C1 C2 118.4(2)
C6 C1 P1 118.5(2)
C2 C1 P1 122.85(19)
C1 C2 C3 120.4(3)
C1 C2 H2 119.8
C3 C2 H2 119.8
C4 C3 C2 120.5(3)
C4 C3 H3 119.8
C2 C3 H3 119.8
C3 C4 C5 120.0(3)
C3 C4 H4 120.0
C5 C4 H4 120.0
C4 C5 C6 120.4(3)
C4 C5 H5 119.8
C6 C5 H5 119.8
C5 C6 C1 120.4(3)
C5 C6 H6 119.8
C1 C6 H6 119.8
C8 C7 C12 118.9(2)
C8 C7 P1 116.74(18)
C12 C7 P1 124.27(17)
C9 C8 C7 120.4(3)
C9 C8 H8 119.8
C7 C8 H8 119.8
C10 C9 C8 120.1(3)
C10 C9 H9 120.0
C8 C9 H9 120.0
C11 C10 C9 120.3(3)
C11 C10 H10 119.9
C9 C10 H10 119.9
C10 C11 C12 120.5(3)
C10 C11 H11 119.8
C12 C11 H11 119.8
C11 C12 C7 119.8(2)
C11 C12 H12 120.1
C7 C12 H12 120.1
C18 C13 C14 119.3(2)
C18 C13 P1 118.67(18)
C14 C13 P1 121.96(19)
C15 C14 C13 119.8(3)
C15 C14 H14 120.1
C13 C14 H14 120.1
C16 C15 C14 120.4(3)
C16 C15 H15 119.8
C14 C15 H15 119.8
C17 C16 C15 120.3(3)
C17 C16 H16 119.9
C15 C16 H16 119.9
C16 C17 C18 120.3(3)
C16 C17 H17 119.9
C18 C17 H17 119.9
C13 C18 C17 119.9(3)
C13 C18 H18 120.1
C17 C18 H18 120.1
N2 C19 N1 103.67(17)
N2 C19 S1 129.52(17)
N1 C19 S1 126.73(17)
N3 C20 N1 109.98(18)
N3 C20 C21 122.72(18)
N1 C20 C21 127.22(18)
C26 C21 C22 119.2(2)
C26 C21 C20 117.93(19)
C22 C21 C20 122.7(2)
O2 C22 C23 124.6(2)
O2 C22 C21 116.40(19)
C23 C22 C21 119.0(2)
C24 C23 C22 120.5(2)
C24 C23 H23 119.7
C22 C23 H23 119.7
C23 C24 C25 120.9(2)
C23 C24 H24 119.6
C25 C24 H24 119.6
C24 C25 C26 119.5(2)
C24 C25 H25 120.2
C26 C25 H25 120.2
C25 C26 C21 120.9(2)
C25 C26 H26 119.5
C21 C26 H26 119.5
O2 C27 C28 108.9(2)
O2 C27 H27A 109.9
C28 C27 H27A 109.9
O2 C27 H27B 109.9
C28 C27 H27B 109.9
H27A C27 H27B 108.3
C27 C28 H28A 109.5
C27 C28 H28B 109.5
H28A C28 H28B 109.5
C27 C28 H28C 109.5
H28A C28 H28C 109.5
H28B C28 H28C 109.5

loop_
_geom_bond_atom_site_label_1
_geom_bond_atom_site_label_2
_geom_bond_distance
S1 C19 1.676(2)
P1 O1 1.4906(16)
P1 C1 1.797(2)
P1 C13 1.804(2)
P1 C7 1.806(2)
O2 C22 1.357(3)
O2 C27 1.431(3)
N1 C19 1.360(3)
N1 C20 1.370(3)
N1 N4 1.410(3)
N2 C19 1.334(3)
N2 N3 1.372(2)
N2 H2A 0.862(18)
N3 C20 1.305(3)
N4 H4A 0.846(18)
N4 H4B 0.847(18)
C1 C6 1.381(4)
C1 C2 1.382(4)
C2 C3 1.383(4)
C2 H2 0.930
C3 C4 1.354(5)
C3 H3 0.930
C4 C5 1.365(5)
C4 H4 0.930
C5 C6 1.380(4)
C5 H5 0.930
C6 H6 0.930
C7 C8 1.384(3)
C7 C12 1.390(3)
C8 C9 1.379(4)
C8 H8 0.930
C9 C10 1.367(4)
C9 H9 0.930
C10 C11 1.366(4)
C10 H10 0.930
C11 C12 1.380(3)
C11 H11 0.930
C12 H12 0.930
C13 C18 1.379(3)
C13 C14 1.384(3)
C14 C15 1.378(4)
C14 H14 0.930
C15 C16 1.362(5)
C15 H15 0.930
C16 C17 1.360(5)
C16 H16 0.930
C17 C18 1.384(4)
C17 H17 0.930
C18 H18 0.930
C20 C21 1.468(3)
C21 C26 1.385(3)
C21 C22 1.399(3)
C22 C23 1.394(3)
C23 C24 1.362(4)
C23 H23 0.930
C24 C25 1.373(4)
C24 H24 0.930
C25 C26 1.377(3)
C25 H25 0.930
C26 H26 0.930
C27 C28 1.469(4)
C27 H27A 0.970
C27 H27B 0.970
C28 H28A 0.960
C28 H28B 0.960
C28 H28C 0.960

loop_
_geom_hbond_atom_site_label_D
_geom_hbond_atom_site_label_H
_geom_hbond_atom_site_label_A
_geom_hbond_site_symmetry_A
_geom_hbond_distance_DH
_geom_hbond_distance_HA
_geom_hbond_distance_DA
_geom_hbond_angle_DHA
N2 H2A O1 . 0.862(18) 1.830(19) 2.682(2) 169(3)
N4 H4A S1 . 0.846(18) 2.68(3) 3.169(2) 118(3)
N4 H4B O2 . 0.847(18) 2.35(3) 2.904(3) 124(3)
N4 H4B S1 3_575 0.847(18) 2.99(3) 3.533(2) 124(3)

loop_
_geom_torsion_atom_site_label_1
_geom_torsion_atom_site_label_2
_geom_torsion_atom_site_label_3
_geom_torsion_atom_site_label_4
_geom_torsion
C19 N2 N3 C20 0.2(2)
O1 P1 C1 C6 -71.7(2)
C13 P1 C1 C6 50.3(2)
C7 P1 C1 C6 164.8(2)
O1 P1 C1 C2 102.7(2)
C13 P1 C1 C2 -135.2(2)
C7 P1 C1 C2 -20.8(2)
C6 C1 C2 C3 -1.3(4)
P1 C1 C2 C3 -175.8(2)
C1 C2 C3 C4 1.0(5)
C2 C3 C4 C5 -0.1(6)
C3 C4 C5 C6 -0.4(6)
C4 C5 C6 C1 0.0(6)
C2 C1 C6 C5 0.8(5)
P1 C1 C6 C5 175.5(3)
O1 P1 C7 C8 9.8(2)
C1 P1 C7 C8 134.69(19)
C13 P1 C7 C8 -110.12(19)
O1 P1 C7 C12 -172.82(18)
C1 P1 C7 C12 -47.9(2)
C13 P1 C7 C12 67.3(2)
C12 C7 C8 C9 0.1(4)
P1 C7 C8 C9 177.6(2)
C7 C8 C9 C10 0.1(4)
C8 C9 C10 C11 -0.4(5)
C9 C10 C11 C12 0.5(4)
C10 C11 C12 C7 -0.3(4)
C8 C7 C12 C11 0.0(3)
P1 C7 C12 C11 -177.30(19)
O1 P1 C13 C18 -7.5(2)
C1 P1 C13 C18 -131.23(19)
C7 P1 C13 C18 112.81(19)
O1 P1 C13 C14 176.10(19)
C1 P1 C13 C14 52.3(2)
C7 P1 C13 C14 -63.6(2)
C18 C13 C14 C15 -0.9(4)
P1 C13 C14 C15 175.5(2)
C13 C14 C15 C16 0.8(4)
C14 C15 C16 C17 0.1(4)
C15 C16 C17 C18 -0.9(5)
C14 C13 C18 C17 0.1(4)
P1 C13 C18 C17 -176.5(2)
C16 C17 C18 C13 0.8(4)
N3 N2 C19 N1 0.9(2)
N3 N2 C19 S1 -175.86(17)
C20 N1 C19 N2 -1.7(2)
N4 N1 C19 N2 -172.0(2)
C20 N1 C19 S1 175.21(16)
N4 N1 C19 S1 4.9(3)
N2 N3 C20 N1 -1.3(2)
N2 N3 C20 C21 175.65(19)
C19 N1 C20 N3 2.0(2)
N4 N1 C20 N3 172.1(2)
C19 N1 C20 C21 -174.8(2)
N4 N1 C20 C21 -4.7(3)
N3 C20 C21 C26 -43.7(3)
N1 C20 C21 C26 132.7(2)
N3 C20 C21 C22 130.9(2)
N1 C20 C21 C22 -52.7(3)
C27 O2 C22 C23 7.7(4)
C27 O2 C22 C21 -170.5(2)
C26 C21 C22 O2 177.25(19)
C20 C21 C22 O2 2.7(3)
C26 C21 C22 C23 -1.1(3)
C20 C21 C22 C23 -175.6(2)
O2 C22 C23 C24 -176.9(2)
C21 C22 C23 C24 1.3(4)
C22 C23 C24 C25 -0.1(4)
C23 C24 C25 C26 -1.2(4)
C24 C25 C26 C21 1.4(4)
C22 C21 C26 C25 -0.3(3)
C20 C21 C26 C25 174.5(2)
C22 O2 C27 C28 175.6(2)

loop_
_cod_related_entry_id
_cod_related_entry_database
_cod_related_entry_code
1 ChemSpider 21124275
